data_4323680
loop_
_publ_author_name
'Katja Heinze'
'Gottfried Huttner'
'Laszlo Zsolnai'
'Peter Schober'

_publ_section_title
;
 Complexes of Cobalt(II) Chloride with the Tripodal Trisphosphane triphos:
 Solution Dynamics, Spin-Crossover, Reactivity, and Redox Activity
;
_journal_name_full 'Inorganic Chemistry'
_journal_page_first 5457
_journal_page_last 5469
_journal_paper_doi 10.1021/ic9705352
_journal_volume 36
_journal_year 1997
_chemical_formula_sum 'C27 H26 Cl2 Co P2'
_chemical_formula_weight 542.25
_chemical_name_common 'compound 4'
_chemical_name_systematic
;
       
 ?
       
;
_space_group_IT_number 14
_symmetry_cell_setting monoclinic
_symmetry_space_group_name_Hall '-P 2ybc'
_symmetry_space_group_name_H-M 'P 1 21/c 1'
_atom_sites_solution_hydrogens geom
_atom_sites_solution_primary direct
_atom_sites_solution_secondary difmap
_audit_creation_method SHELXL
_cell_angle_alpha 90.00
_cell_angle_beta 89.390(10)
_cell_angle_gamma 90.00
_cell_formula_units_Z 4
_cell_length_a 15.075(2)
_cell_length_b 11.129(3)
_cell_length_c 15.249(2)
_cell_measurement_temperature 200(2)
_cell_volume 2558.2(8)
_computing_structure_refinement 'SHELXL-93 (Sheldrick, 1993)'
_computing_structure_solution 'SHELXS-86 (Sheldrick, 1990)'
_diffrn_ambient_temperature 200
_diffrn_radiation_monochromator graphite
_diffrn_radiation_source 'fine-focus sealed tube'
_diffrn_radiation_type MoK\a
_diffrn_radiation_wavelength 0.71073
_diffrn_reflns_av_R_equivalents 0.0275
_diffrn_reflns_av_sigmaI/netI 0.0348
_diffrn_reflns_limit_h_max 17
_diffrn_reflns_limit_h_min -3
_diffrn_reflns_limit_k_max 12
_diffrn_reflns_limit_k_min -13
_diffrn_reflns_limit_l_max 18
_diffrn_reflns_limit_l_min -18
_diffrn_reflns_number 4685
_diffrn_reflns_theta_max 25.19
_diffrn_reflns_theta_min 2.27
_exptl_absorpt_coefficient_mu 1.018
_exptl_crystal_density_diffrn 1.408
_exptl_crystal_F_000 1116
_exptl_crystal_size_max 0.50
_exptl_crystal_size_mid 0.40
_exptl_crystal_size_min 0.30
_refine_diff_density_max 0.777
_refine_diff_density_min -0.475
_refine_diff_density_rms 0.080
_refine_ls_extinction_method none
_refine_ls_goodness_of_fit_all 1.089
_refine_ls_goodness_of_fit_obs 1.133
_refine_ls_matrix_type full
_refine_ls_number_parameters 291
_refine_ls_number_reflns 4501
_refine_ls_number_restraints 0
_refine_ls_restrained_S_all 1.100
_refine_ls_restrained_S_obs 1.133
_refine_ls_R_factor_all 0.0679
_refine_ls_R_factor_obs 0.0525
_refine_ls_shift/esd_max -0.003
_refine_ls_shift/esd_mean 0.001
_refine_ls_structure_factor_coef Fsqd
_refine_ls_weighting_details 'w=1/[\s^2^(Fo^2^)+(0.0706P)^2^+3.1582P] where P=(Fo^2^+2Fc^2^)/3'
_refine_ls_weighting_scheme calc
_refine_ls_wR_factor_all 0.1380
_refine_ls_wR_factor_obs 0.1278
_reflns_number_observed 3682
_reflns_number_total 4502
_reflns_observed_criterion >2sigma(I)
_cod_data_source_file ic9705352_03.cif
_cod_data_source_block kadi
_cod_depositor_comments
;
The following automatic conversions were performed:

'_refine_ls_weighting_scheme' value 'calc
w=1/[\s^2^(Fo^2^)+(0.0706P)^2^+3.1582P] where P=(Fo^2^+2Fc^2^)/3' was
changed to 'calc'. New tag '_refine_ls_weighting_details' was
created. The value of the new tag was set to
'w=1/[\s^2^(Fo^2^)+(0.0706P)^2^+3.1582P] where P=(Fo^2^+2Fc^2^)/3'.

Automatic conversion script
Id: cif_fix_values 3143 2015-03-26 13:38:13Z robertas 
;
_cod_database_code 4323680

loop_
_symmetry_equiv_pos_as_xyz
'x, y, z'
'-x, y+1/2, -z+1/2'
'-x, -y, -z'
'x, -y-1/2, z-1/2'

loop_
_atom_site_aniso_label
_atom_site_aniso_U_11
_atom_site_aniso_U_22
_atom_site_aniso_U_33
_atom_site_aniso_U_23
_atom_site_aniso_U_13
_atom_site_aniso_U_12
Co1 0.0308(3) 0.0250(3) 0.0220(3) 0.0016(2) 0.0038(2) -0.0005(2)
Cl1 0.0465(6) 0.0362(6) 0.0456(6) 0.0075(5) 0.0171(5) 0.0156(5)
Cl2 0.0637(8) 0.0585(8) 0.0310(6) -0.0001(5) -0.0113(5) -0.0188(6)
P1 0.0281(5) 0.0350(6) 0.0226(5) 0.0031(4) 0.0006(4) -0.0016(4)
P2 0.0272(5) 0.0238(5) 0.0200(5) 0.0011(4) 0.0014(4) 0.0000(4)
C1 0.025(2) 0.039(2) 0.027(2) 0.006(2) -0.002(2) -0.004(2)
C2 0.033(2) 0.041(2) 0.022(2) -0.001(2) -0.002(2) -0.010(2)
C3 0.029(2) 0.039(2) 0.020(2) 0.005(2) 0.001(2) -0.002(2)
C6 0.048(3) 0.048(3) 0.034(2) -0.006(2) 0.007(2) -0.007(2)
C7 0.055(3) 0.056(3) 0.031(2) 0.000(2) 0.010(2) -0.024(3)
C8 0.042(3) 0.076(4) 0.029(2) -0.003(2) 0.012(2) -0.013(3)
C9 0.055(3) 0.064(4) 0.065(4) 0.012(3) 0.032(3) 0.014(3)
C10 0.052(3) 0.053(3) 0.062(3) 0.025(3) 0.027(3) 0.014(3)
C11 0.031(2) 0.044(3) 0.021(2) 0.007(2) -0.003(2) -0.003(2)
C12 0.046(3) 0.046(3) 0.037(2) 0.007(2) 0.000(2) 0.006(2)
C13 0.062(4) 0.071(4) 0.058(3) 0.013(3) -0.001(3) 0.025(3)
C14 0.076(4) 0.045(3) 0.067(4) 0.018(3) 0.020(3) 0.027(3)
C15 0.072(4) 0.034(3) 0.063(3) 0.003(2) 0.022(3) 0.002(3)
C16 0.050(3) 0.037(3) 0.047(3) 0.004(2) 0.009(2) 0.005(2)
C17 0.037(2) 0.032(2) 0.026(2) 0.004(2) 0.006(2) 0.001(2)
C18 0.044(3) 0.033(2) 0.033(2) -0.001(2) -0.002(2) 0.006(2)
C19 0.043(3) 0.057(3) 0.043(3) 0.013(2) -0.001(2) 0.014(2)
C20 0.044(3) 0.039(3) 0.058(3) 0.016(2) 0.013(2) 0.017(2)
C21 0.051(3) 0.029(2) 0.054(3) -0.007(2) 0.021(2) 0.003(2)
C22 0.035(2) 0.031(2) 0.038(2) -0.003(2) 0.009(2) -0.007(2)
C23 0.029(2) 0.026(2) 0.026(2) 0.002(2) 0.005(2) 0.001(2)
C24 0.034(2) 0.031(2) 0.043(2) 0.010(2) 0.006(2) 0.002(2)
C25 0.047(3) 0.030(2) 0.048(3) 0.014(2) 0.003(2) 0.005(2)
C26 0.063(3) 0.031(2) 0.037(2) 0.009(2) 0.012(2) -0.008(2)
C27 0.049(3) 0.042(3) 0.051(3) -0.004(2) 0.028(2) -0.010(2)
C28 0.046(3) 0.024(2) 0.045(3) -0.002(2) 0.016(2) 0.000(2)
C29 0.034(2) 0.028(2) 0.018(2) 0.001(2) 0.002(2) -0.002(2)

loop_
_atom_site_label
_atom_site_type_symbol
_atom_site_fract_x
_atom_site_fract_y
_atom_site_fract_z
_atom_site_U_iso_or_equiv
_atom_site_thermal_displace_type
_atom_site_occupancy
_atom_site_calc_flag
_atom_site_refinement_flags
_atom_site_disorder_group
Co1 Co 0.78265(3) 0.05577(5) 0.18955(3) 0.0260(2) Uani 1 d . .
Cl1 Cl 0.88078(8) -0.08905(10) 0.21812(7) 0.0429(3) Uani 1 d . .
Cl2 Cl 0.69859(9) 0.03810(12) 0.07189(7) 0.0510(3) Uani 1 d . .
P1 P 0.87033(7) 0.23030(10) 0.19599(7) 0.0285(3) Uani 1 d . .
P2 P 0.71454(6) 0.08224(9) 0.32598(6) 0.0237(2) Uani 1 d . .
C1 C 0.9214(3) 0.2284(4) 0.3052(2) 0.0303(9) Uani 1 d . .
H1A H 0.9524(3) 0.1528(4) 0.3128(2) 0.038(5) Uiso 1 calc R .
H1B H 0.9649(3) 0.2924(4) 0.3082(2) 0.038(5) Uiso 1 calc R .
C2 C 0.8546(3) 0.2438(4) 0.3801(2) 0.0319(9) Uani 1 d . .
H2A H 0.8131(3) 0.3067(4) 0.3644(2) 0.038(5) Uiso 1 calc R .
H2B H 0.8860(3) 0.2703(4) 0.4318(2) 0.038(5) Uiso 1 calc R .
C3 C 0.8017(3) 0.1300(4) 0.4034(2) 0.0294(9) Uani 1 d . .
H3A H 0.7739(3) 0.1424(4) 0.4604(2) 0.038(5) Uiso 1 calc R .
H3B H 0.8434(3) 0.0643(4) 0.4095(2) 0.038(5) Uiso 1 calc R .
C6 C 0.9894(3) 0.3411(4) 0.0787(3) 0.0436(11) Uani 1 d . .
H6 H 0.9627(3) 0.4137(4) 0.0935(3) 0.051(3) Uiso 1 calc R .
C7 C 1.0568(3) 0.3379(5) 0.0167(3) 0.0475(12) Uani 1 d . .
H7 H 1.0750(3) 0.4087(5) -0.0105(3) 0.051(3) Uiso 1 calc R .
C8 C 1.0970(3) 0.2322(5) -0.0052(3) 0.0490(13) Uani 1 d . .
H8 H 1.1420(3) 0.2306(5) -0.0474(3) 0.051(3) Uiso 1 calc R .
C9 C 1.0708(4) 0.1291(5) 0.0352(4) 0.062(2) Uani 1 d . .
H9 H 1.0988(4) 0.0570(5) 0.0212(4) 0.051(3) Uiso 1 calc R .
C10 C 1.0034(3) 0.1304(5) 0.0965(3) 0.0557(14) Uani 1 d . .
H10 H 0.9857(3) 0.0591(5) 0.1232(3) 0.051(3) Uiso 1 calc R .
C11 C 0.9620(3) 0.2360(4) 0.1185(2) 0.0321(9) Uani 1 d . .
C12 C 0.7322(3) 0.3814(5) 0.1494(3) 0.0432(11) Uani 1 d . .
H12 H 0.7047(3) 0.3124(5) 0.1286(3) 0.051(3) Uiso 1 calc R .
C13 C 0.6902(4) 0.4922(6) 0.1422(4) 0.064(2) Uani 1 d . .
H13 H 0.6346(4) 0.4968(6) 0.1166(4) 0.051(3) Uiso 1 calc R .
C14 C 0.7300(4) 0.5950(5) 0.1725(4) 0.063(2) Uani 1 d . .
H14 H 0.7021(4) 0.6689(5) 0.1658(4) 0.051(3) Uiso 1 calc R .
C15 C 0.8129(4) 0.5883(5) 0.2138(4) 0.0566(14) Uani 1 d . .
H15 H 0.8393(4) 0.6575(5) 0.2358(4) 0.051(3) Uiso 1 calc R .
C16 C 0.8552(3) 0.4784(4) 0.2215(3) 0.0445(11) Uani 1 d . .
H16 H 0.9099(3) 0.4738(4) 0.2489(3) 0.051(3) Uiso 1 calc R .
C17 C 0.8158(3) 0.3740(4) 0.1880(3) 0.0317(9) Uani 1 d . .
C18 C 0.5597(3) 0.1850(4) 0.2671(3) 0.0368(10) Uani 1 d . .
H18 H 0.5622(3) 0.1249(4) 0.2248(3) 0.051(3) Uiso 1 calc R .
C19 C 0.4893(3) 0.2645(5) 0.2678(3) 0.0476(12) Uani 1 d . .
H19 H 0.4436(3) 0.2565(5) 0.2277(3) 0.051(3) Uiso 1 calc R .
C20 C 0.4877(3) 0.3565(4) 0.3291(3) 0.0471(12) Uani 1 d . .
H20 H 0.4409(3) 0.4109(4) 0.3299(3) 0.051(3) Uiso 1 calc R .
C21 C 0.5555(3) 0.3678(4) 0.3890(3) 0.0450(12) Uani 1 d . .
H21 H 0.5543(3) 0.4308(4) 0.4290(3) 0.051(3) Uiso 1 calc R .
C22 C 0.6253(3) 0.2863(4) 0.3902(3) 0.0345(10) Uani 1 d . .
H22 H 0.6701(3) 0.2935(4) 0.4314(3) 0.051(3) Uiso 1 calc R .
C23 C 0.6273(3) 0.1934(3) 0.3287(2) 0.0271(8) Uani 1 d . .
C24 C 0.7195(3) -0.1547(4) 0.3818(3) 0.0358(10) Uani 1 d . .
H24 H 0.7760(3) -0.1549(4) 0.3568(3) 0.051(3) Uiso 1 calc R .
C25 C 0.6877(3) -0.2581(4) 0.4220(3) 0.0414(11) Uani 1 d . .
H25 H 0.7224(3) -0.3272(4) 0.4235(3) 0.051(3) Uiso 1 calc R .
C26 C 0.6056(3) -0.2576(4) 0.4589(3) 0.0440(11) Uani 1 d . .
H26 H 0.5848(3) -0.3255(4) 0.4882(3) 0.051(3) Uiso 1 calc R .
C27 C 0.5526(3) -0.1570(4) 0.4531(3) 0.0477(12) Uani 1 d . .
H27 H 0.4952(3) -0.1592(4) 0.4761(3) 0.051(3) Uiso 1 calc R .
C28 C 0.5835(3) -0.0527(4) 0.4137(3) 0.0387(10) Uani 1 d . .
H28 H 0.5477(3) 0.0152(4) 0.4110(3) 0.051(3) Uiso 1 calc R .
C29 C 0.6687(3) -0.0511(3) 0.3783(2) 0.0268(8) Uani 1 d . .

loop_
_atom_type_symbol
_atom_type_description
_atom_type_scat_dispersion_real
_atom_type_scat_dispersion_imag
_atom_type_scat_source
C C 0.0033 0.0016 'International Tables Vol C Tables 4.2.6.8 and 6.1.1.4'
H H 0.0000 0.0000 'International Tables Vol C Tables 4.2.6.8 and 6.1.1.4'
P P 0.1023 0.0942 'International Tables Vol C Tables 4.2.6.8 and 6.1.1.4'
Cl Cl 0.1484 0.1585 'International Tables Vol C Tables 4.2.6.8 and 6.1.1.4'
Co Co 0.3494 0.9721 'International Tables Vol C Tables 4.2.6.8 and 6.1.1.4'

loop_
_geom_angle_atom_site_label_1
_geom_angle_atom_site_label_2
_geom_angle_atom_site_label_3
_geom_angle
_geom_angle_site_symmetry_1
_geom_angle_site_symmetry_3
_geom_angle_publ_flag
Cl2 Co1 Cl1 118.65(5) . . ?
Cl2 Co1 P2 118.95(5) . . ?
Cl1 Co1 P2 101.75(4) . . ?
Cl2 Co1 P1 115.69(5) . . ?
Cl1 Co1 P1 102.36(5) . . ?
P2 Co1 P1 95.79(4) . . ?
C17 P1 C11 105.7(2) . . ?
C17 P1 C1 105.4(2) . . ?
C11 P1 C1 105.5(2) . . ?
C17 P1 Co1 118.22(14) . . ?
C11 P1 Co1 115.31(15) . . ?
C1 P1 Co1 105.57(13) . . ?
C23 P2 C29 106.0(2) . . ?
C23 P2 C3 108.0(2) . . ?
C29 P2 C3 102.9(2) . . ?
C23 P2 Co1 114.93(13) . . ?
C29 P2 Co1 116.77(13) . . ?
C3 P2 Co1 107.26(13) . . ?
C2 C1 P1 113.4(3) . . ?
C2 C1 H1A 108.9(2) . . ?
P1 C1 H1A 108.90(14) . . ?
C2 C1 H1B 108.9(2) . . ?
P1 C1 H1B 108.90(13) . . ?
H1A C1 H1B 107.7 . . ?
C1 C2 C3 114.7(3) . . ?
C1 C2 H2A 108.6(2) . . ?
C3 C2 H2A 108.6(2) . . ?
C1 C2 H2B 108.6(2) . . ?
C3 C2 H2B 108.6(2) . . ?
H2A C2 H2B 107.6 . . ?
C2 C3 P2 117.3(3) . . ?
C2 C3 H3A 108.0(2) . . ?
P2 C3 H3A 107.98(12) . . ?
C2 C3 H3B 108.0(2) . . ?
P2 C3 H3B 107.98(13) . . ?
H3A C3 H3B 107.2 . . ?
C7 C6 C11 119.7(5) . . ?
C7 C6 H6 120.2(3) . . ?
C11 C6 H6 120.2(3) . . ?
C8 C7 C6 120.7(5) . . ?
C8 C7 H7 119.6(3) . . ?
C6 C7 H7 119.6(3) . . ?
C9 C8 C7 119.4(4) . . ?
C9 C8 H8 120.3(3) . . ?
C7 C8 H8 120.3(3) . . ?
C8 C9 C10 120.6(5) . . ?
C8 C9 H9 119.7(3) . . ?
C10 C9 H9 119.7(3) . . ?
C9 C10 C11 120.6(5) . . ?
C9 C10 H10 119.7(3) . . ?
C11 C10 H10 119.7(3) . . ?
C10 C11 C6 119.0(4) . . ?
C10 C11 P1 118.2(3) . . ?
C6 C11 P1 122.8(3) . . ?
C13 C12 C17 119.9(5) . . ?
C13 C12 H12 120.0(4) . . ?
C17 C12 H12 120.0(3) . . ?
C14 C13 C12 120.7(5) . . ?
C14 C13 H13 119.7(3) . . ?
C12 C13 H13 119.7(4) . . ?
C13 C14 C15 120.0(5) . . ?
C13 C14 H14 120.0(3) . . ?
C15 C14 H14 120.0(3) . . ?
C16 C15 C14 119.7(5) . . ?
C16 C15 H15 120.1(3) . . ?
C14 C15 H15 120.1(3) . . ?
C15 C16 C17 120.3(5) . . ?
C15 C16 H16 119.9(3) . . ?
C17 C16 H16 119.9(3) . . ?
C12 C17 C16 119.4(4) . . ?
C12 C17 P1 119.6(3) . . ?
C16 C17 P1 121.0(3) . . ?
C19 C18 C23 121.2(4) . . ?
C19 C18 H18 119.4(3) . . ?
C23 C18 H18 119.4(2) . . ?
C18 C19 C20 119.1(5) . . ?
C18 C19 H19 120.5(3) . . ?
C20 C19 H19 120.5(3) . . ?
C21 C20 C19 120.3(4) . . ?
C21 C20 H20 119.8(3) . . ?
C19 C20 H20 119.8(3) . . ?
C20 C21 C22 121.0(4) . . ?
C20 C21 H21 119.5(3) . . ?
C22 C21 H21 119.5(3) . . ?
C21 C22 C23 119.0(4) . . ?
C21 C22 H22 120.5(3) . . ?
C23 C22 H22 120.5(2) . . ?
C22 C23 C18 119.5(4) . . ?
C22 C23 P2 122.2(3) . . ?
C18 C23 P2 118.3(3) . . ?
C29 C24 C25 121.3(4) . . ?
C29 C24 H24 119.4(2) . . ?
C25 C24 H24 119.4(3) . . ?
C26 C25 C24 119.4(4) . . ?
C26 C25 H25 120.3(3) . . ?
C24 C25 H25 120.3(3) . . ?
C25 C26 C27 120.3(4) . . ?
C25 C26 H26 119.8(3) . . ?
C27 C26 H26 119.8(3) . . ?
C26 C27 C28 121.0(4) . . ?
C26 C27 H27 119.5(3) . . ?
C28 C27 H27 119.5(3) . . ?
C27 C28 C29 119.0(4) . . ?
C27 C28 H28 120.5(3) . . ?
C29 C28 H28 120.5(2) . . ?
C24 C29 C28 118.9(4) . . ?
C24 C29 P2 119.3(3) . . ?
C28 C29 P2 121.8(3) . . ?

loop_
_geom_bond_atom_site_label_1
_geom_bond_atom_site_label_2
_geom_bond_distance
_geom_bond_site_symmetry_2
_geom_bond_publ_flag
Co1 Cl2 2.2163(12) . ?
Co1 Cl1 2.2337(12) . ?
Co1 P2 2.3289(11) . ?
Co1 P1 2.3520(13) . ?
P1 C17 1.803(4) . ?
P1 C11 1.809(4) . ?
P1 C1 1.842(4) . ?
P2 C23 1.806(4) . ?
P2 C29 1.818(4) . ?
P2 C3 1.854(4) . ?
C1 C2 1.525(5) . ?
C1 H1A 0.97 . ?
C1 H1B 0.97 . ?
C2 C3 1.536(5) . ?
C2 H2A 0.97 . ?
C2 H2B 0.97 . ?
C3 H3A 0.97 . ?
C3 H3B 0.97 . ?
C6 C7 1.381(6) . ?
C6 C11 1.380(6) . ?
C6 H6 0.93 . ?
C7 C8 1.364(7) . ?
C7 H7 0.93 . ?
C8 C9 1.359(7) . ?
C8 H8 0.93 . ?
C9 C10 1.373(6) . ?
C9 H9 0.93 . ?
C10 C11 1.371(7) . ?
C10 H10 0.93 . ?
C12 C13 1.391(7) . ?
C12 C17 1.399(6) . ?
C12 H12 0.93 . ?
C13 C14 1.374(9) . ?
C13 H13 0.93 . ?
C14 C15 1.408(9) . ?
C14 H14 0.93 . ?
C15 C16 1.385(7) . ?
C15 H15 0.93 . ?
C16 C17 1.403(6) . ?
C16 H16 0.93 . ?
C18 C19 1.382(6) . ?
C18 C23 1.397(6) . ?
C18 H18 0.93 . ?
C19 C20 1.386(7) . ?
C19 H19 0.93 . ?
C20 C21 1.384(7) . ?
C20 H20 0.93 . ?
C21 C22 1.390(6) . ?
C21 H21 0.93 . ?
C22 C23 1.395(6) . ?
C22 H22 0.93 . ?
C24 C29 1.385(6) . ?
C24 C25 1.387(6) . ?
C24 H24 0.93 . ?
C25 C26 1.354(6) . ?
C25 H25 0.93 . ?
C26 C27 1.379(7) . ?
C26 H26 0.93 . ?
C27 C28 1.386(6) . ?
C27 H27 0.93 . ?
C28 C29 1.388(6) . ?
C28 H28 0.93 . ?

loop_
_geom_torsion_atom_site_label_1
_geom_torsion_atom_site_label_2
_geom_torsion_atom_site_label_3
_geom_torsion_atom_site_label_4
_geom_torsion
_geom_torsion_site_symmetry_1
_geom_torsion_site_symmetry_2
_geom_torsion_site_symmetry_3
_geom_torsion_site_symmetry_4
_geom_torsion_publ_flag
Cl2 Co1 P1 C17 55.9(2) . . . . ?
Cl1 Co1 P1 C17 -173.61(15) . . . . ?
P2 Co1 P1 C17 -70.20(15) . . . . ?
Cl2 Co1 P1 C11 -70.5(2) . . . . ?
Cl1 Co1 P1 C11 60.0(2) . . . . ?
P2 Co1 P1 C11 163.40(15) . . . . ?
Cl2 Co1 P1 C1 173.45(14) . . . . ?
Cl1 Co1 P1 C1 -56.00(14) . . . . ?
P2 Co1 P1 C1 47.40(14) . . . . ?
Cl2 Co1 P2 C23 -46.4(2) . . . . ?
Cl1 Co1 P2 C23 -178.85(15) . . . . ?
P1 Co1 P2 C23 77.21(15) . . . . ?
Cl2 Co1 P2 C29 78.7(2) . . . . ?
Cl1 Co1 P2 C29 -53.7(2) . . . . ?
P1 Co1 P2 C29 -157.68(15) . . . . ?
Cl2 Co1 P2 C3 -166.56(14) . . . . ?
Cl1 Co1 P2 C3 61.02(15) . . . . ?
P1 Co1 P2 C3 -42.92(14) . . . . ?
C17 P1 C1 C2 59.2(3) . . . . ?
C11 P1 C1 C2 170.8(3) . . . . ?
Co1 P1 C1 C2 -66.7(3) . . . . ?
P1 C1 C2 C3 78.4(4) . . . . ?
C1 C2 C3 P2 -73.2(4) . . . . ?
C23 P2 C3 C2 -67.4(3) . . . . ?
C29 P2 C3 C2 -179.2(3) . . . . ?
Co1 P2 C3 C2 57.1(3) . . . . ?
C11 C6 C7 C8 -0.5(7) . . . . ?
C6 C7 C8 C9 -0.6(8) . . . . ?
C7 C8 C9 C10 1.1(9) . . . . ?
C8 C9 C10 C11 -0.6(9) . . . . ?
C9 C10 C11 C6 -0.4(8) . . . . ?
C9 C10 C11 P1 177.2(5) . . . . ?
C7 C6 C11 C10 1.0(7) . . . . ?
C7 C6 C11 P1 -176.6(4) . . . . ?
C17 P1 C11 C10 -165.9(4) . . . . ?
C1 P1 C11 C10 82.7(4) . . . . ?
Co1 P1 C11 C10 -33.4(4) . . . . ?
C17 P1 C11 C6 11.6(4) . . . . ?
C1 P1 C11 C6 -99.8(4) . . . . ?
Co1 P1 C11 C6 144.2(3) . . . . ?
C17 C12 C13 C14 0.1(8) . . . . ?
C12 C13 C14 C15 -1.9(8) . . . . ?
C13 C14 C15 C16 1.7(8) . . . . ?
C14 C15 C16 C17 0.2(7) . . . . ?
C13 C12 C17 C16 1.9(7) . . . . ?
C13 C12 C17 P1 -179.3(4) . . . . ?
C15 C16 C17 C12 -2.1(6) . . . . ?
C15 C16 C17 P1 179.1(4) . . . . ?
C11 P1 C17 C12 109.2(3) . . . . ?
C1 P1 C17 C12 -139.4(3) . . . . ?
Co1 P1 C17 C12 -21.7(4) . . . . ?
C11 P1 C17 C16 -72.0(4) . . . . ?
C1 P1 C17 C16 39.4(4) . . . . ?
Co1 P1 C17 C16 157.1(3) . . . . ?
C23 C18 C19 C20 2.2(7) . . . . ?
C18 C19 C20 C21 -0.4(7) . . . . ?
C19 C20 C21 C22 -1.3(7) . . . . ?
C20 C21 C22 C23 1.2(6) . . . . ?
C21 C22 C23 C18 0.6(6) . . . . ?
C21 C22 C23 P2 -179.3(3) . . . . ?
C19 C18 C23 C22 -2.3(6) . . . . ?
C19 C18 C23 P2 177.5(3) . . . . ?
C29 P2 C23 C22 101.2(3) . . . . ?
C3 P2 C23 C22 -8.6(4) . . . . ?
Co1 P2 C23 C22 -128.3(3) . . . . ?
C29 P2 C23 C18 -78.6(3) . . . . ?
C3 P2 C23 C18 171.6(3) . . . . ?
Co1 P2 C23 C18 51.9(3) . . . . ?
C29 C24 C25 C26 -0.4(7) . . . . ?
C24 C25 C26 C27 2.9(7) . . . . ?
C25 C26 C27 C28 -3.3(8) . . . . ?
C26 C27 C28 C29 1.1(7) . . . . ?
C25 C24 C29 C28 -1.7(7) . . . . ?
C25 C24 C29 P2 179.2(3) . . . . ?
C27 C28 C29 C24 1.4(6) . . . . ?
C27 C28 C29 P2 -179.6(4) . . . . ?
C23 P2 C29 C24 176.7(3) . . . . ?
C3 P2 C29 C24 -70.0(4) . . . . ?
Co1 P2 C29 C24 47.2(4) . . . . ?
C23 P2 C29 C28 -2.3(4) . . . . ?
C3 P2 C29 C28 111.0(4) . . . . ?
Co1 P2 C29 C28 -131.8(3) . . . . ?
